data_2013733
loop_
_publ_author_name
'Tali Lavy'
'Yana Sheynin'
'Moshe Kapon'
'Menahem Kaftory'

_publ_section_title
;
 Inclusion compounds of 2,5-diphenylhydroquinone
;
_journal_issue 1
_journal_name_full 'Acta Crystallographica Section C'
_journal_page_first o50
_journal_page_last o53
_journal_paper_doi 10.1107/S0108270103022716
_journal_volume 60
_journal_year 2004
_chemical_formula_iupac 'C18 H14 O2, 2C16 H14 O2'
_chemical_formula_moiety 'C18 H14 O2, 2C16 H14 O2'
_chemical_formula_sum 'C50 H42 O6'
_chemical_formula_weight 738.84
_chemical_name_systematic
;
2,5-diphenylhydroquinone--1-(4-methoxyphenyl)-3-phenyl-2-propen-1-one (1/2)
;
_space_group_IT_number 2
_symmetry_cell_setting triclinic
_symmetry_space_group_name_Hall '-P 1'
_symmetry_space_group_name_H-M 'P -1'
_atom_sites_solution_hydrogens geom
_atom_sites_solution_primary direct
_atom_sites_solution_secondary difmap
_audit_creation_method SHELXL-97
_cell_angle_alpha 83.11(2)
_cell_angle_beta 75.54(2)
_cell_angle_gamma 89.70(2)
_cell_formula_units_Z 2
_cell_length_a 10.322(2)
_cell_length_b 11.051(2)
_cell_length_c 18.041(3)
_cell_measurement_reflns_used 6451
_cell_measurement_temperature 293(2)
_cell_measurement_theta_max 25.38
_cell_measurement_theta_min 1.018
_cell_volume 1977.7(7)
_computing_cell_refinement 'Denzo SMN (Otwinowski & Minor 1997)'
_computing_data_collection 'Collect (Nonius, 2000)'
_computing_data_reduction 'Denzo SMN'
_computing_molecular_graphics 'Ortep-3 for Windows (Farrugia, 1997)'
_computing_structure_refinement 'SHELXL97 (Sheldrick, 1997)'
_computing_structure_solution 'SHELXS97 (Sheldrick, 1997)'
_diffrn_ambient_temperature 293(2)
_diffrn_detector_area_resol_mean 95
_diffrn_measured_fraction_theta_full 0.99
_diffrn_measured_fraction_theta_max 0.959
_diffrn_measurement_device_type 'Nonius KappaCCD'
_diffrn_measurement_method '\f scan'
_diffrn_radiation_monochromator graphite
_diffrn_radiation_source 'fine-focus sealed tube'
_diffrn_radiation_type MoK\a
_diffrn_radiation_wavelength 0.71073
_diffrn_reflns_av_R_equivalents 0.0000
_diffrn_reflns_av_sigmaI/netI 0.1049
_diffrn_reflns_limit_h_max 12
_diffrn_reflns_limit_h_min 0
_diffrn_reflns_limit_k_max 13
_diffrn_reflns_limit_k_min -13
_diffrn_reflns_limit_l_max 21
_diffrn_reflns_limit_l_min -20
_diffrn_reflns_number 6990
_diffrn_reflns_theta_full 25.00
_diffrn_reflns_theta_max 25.38
_diffrn_reflns_theta_min 1.17
_exptl_absorpt_coefficient_mu 0.081
_exptl_absorpt_correction_type none
_exptl_absorpt_process_details none
_exptl_crystal_colour yellow
_exptl_crystal_density_diffrn 1.241
_exptl_crystal_density_method 'not measured'
_exptl_crystal_description prism
_exptl_crystal_F_000 780
_exptl_crystal_size_max 0.2
_exptl_crystal_size_mid 0.1
_exptl_crystal_size_min 0.08
_refine_diff_density_max 0.142
_refine_diff_density_min -0.143
_refine_ls_extinction_method none
_refine_ls_goodness_of_fit_ref 0.852
_refine_ls_hydrogen_treatment constr
_refine_ls_matrix_type full
_refine_ls_number_parameters 506
_refine_ls_number_reflns 6990
_refine_ls_number_restraints 0
_refine_ls_restrained_S_all 0.852
_refine_ls_R_factor_all 0.1886
_refine_ls_R_factor_gt 0.0677
_refine_ls_shift/su_max 0.001
_refine_ls_shift/su_mean 0.000
_refine_ls_structure_factor_coef Fsqd
_refine_ls_weighting_details 'calc w=1/[\s^2^(Fo^2^)+(0.1252P)^2^] where P=(Fo^2^+2Fc^2^)/3'
_refine_ls_weighting_scheme calc
_refine_ls_wR_factor_gt 0.1775
_refine_ls_wR_factor_ref 0.2244
_reflns_number_gt 2911
_reflns_number_total 6990
_reflns_threshold_expression I>2\s(I)
_cod_data_source_file av1153.cif
_cod_data_source_block Ic
_cod_original_cell_volume 1977.6(7)
_cod_database_code 2013733
_cod_database_fobs_code 2013733

loop_
_symmetry_equiv_pos_as_xyz
'x, y, z'
'-x, -y, -z'

loop_
_atom_site_label
_atom_site_fract_x
_atom_site_fract_y
_atom_site_fract_z
_atom_site_U_iso_or_equiv
_atom_site_adp_type
_atom_site_calc_flag
_atom_site_refinement_flags
_atom_site_occupancy
_atom_site_disorder_assembly
_atom_site_disorder_group
_atom_site_type_symbol
O1A 0.7717(3) 0.4742(3) -0.05826(18) 0.0772(8) Uani d . 1 . . O
H1OA 0.7854 0.4108 -0.0781 0.12(2) Uiso calc R 1 . . H
C1A 0.5444(4) 0.4389(3) -0.0625(2) 0.0634(11) Uani d . 1 . . C
H1A 0.5759 0.3981 -0.1054 0.076 Uiso calc R 1 . . H
C2A 0.6359(4) 0.4849(3) -0.0282(2) 0.0609(10) Uani d . 1 . . C
C3A 0.5924(4) 0.5490(3) 0.0354(2) 0.0589(10) Uani d . 1 . . C
C4A 0.6831(4) 0.6002(4) 0.0758(2) 0.0640(11) Uani d . 1 . . C
C5A 0.7932(4) 0.5370(4) 0.0915(2) 0.0739(12) Uani d . 1 . . C
H5A 0.8120 0.4612 0.0745 0.089 Uiso calc R 1 . . H
C6A 0.8744(5) 0.5846(5) 0.1316(3) 0.0885(14) Uani d . 1 . . C
H6A 0.9470 0.5411 0.1413 0.106 Uiso calc R 1 . . H
C7A 0.8479(6) 0.6960(6) 0.1572(3) 0.1004(18) Uani d . 1 . . C
H7A 0.9034 0.7288 0.1835 0.120 Uiso calc R 1 . . H
C8A 0.7383(6) 0.7600(5) 0.1438(3) 0.0940(16) Uani d . 1 . . C
H8A 0.7189 0.8346 0.1624 0.113 Uiso calc R 1 . . H
C9A 0.6584(5) 0.7130(4) 0.1029(3) 0.0782(13) Uani d . 1 . . C
H9A 0.5865 0.7575 0.0931 0.094 Uiso calc R 1 . . H
O1B 0.2720(3) -0.0280(2) 0.44902(17) 0.0765(8) Uani d . 1 . . O
H1OB 0.2707 -0.0951 0.4342 0.092 Uiso calc R 1 . . H
C1B 0.5038(4) -0.0657(3) 0.4402(2) 0.0611(10) Uani d . 1 . . C
H1B 0.5053 -0.1099 0.3992 0.073 Uiso calc R 1 . . H
C2B 0.3849(4) -0.0156(3) 0.4756(2) 0.0581(10) Uani d . 1 . . C
C3B 0.3787(4) 0.0527(3) 0.5367(2) 0.0590(10) Uani d . 1 . . C
C4B 0.2537(4) 0.1082(3) 0.5784(2) 0.0615(11) Uani d . 1 . . C
C5B 0.1282(4) 0.0520(4) 0.5921(2) 0.0705(12) Uani d . 1 . . C
H5B 0.1200 -0.0214 0.5730 0.085 Uiso calc R 1 . . H
C6B 0.0150(5) 0.1043(4) 0.6339(3) 0.0792(13) Uani d . 1 . . C
H6B -0.0680 0.0648 0.6440 0.095 Uiso calc R 1 . . H
C7B 0.0254(5) 0.2153(5) 0.6606(3) 0.0865(15) Uani d . 1 . . C
H7B -0.0503 0.2516 0.6877 0.104 Uiso calc R 1 . . H
C8B 0.1493(5) 0.2708(4) 0.6463(3) 0.0797(13) Uani d . 1 . . C
H8B 0.1570 0.3452 0.6643 0.096 Uiso calc R 1 . . H
C9B 0.2610(4) 0.2190(4) 0.6063(2) 0.0657(11) Uani d . 1 . . C
H9B 0.3437 0.2586 0.5975 0.079 Uiso calc R 1 . . H
O2A 0.2008(3) 0.7358(3) 0.13229(17) 0.0786(9) Uani d . 1 . . O
O3A 0.5437(3) 1.1547(3) 0.20548(19) 0.0946(10) Uani d . 1 . . O
C10A 0.2301(4) 0.8390(4) 0.0953(3) 0.0682(11) Uani d . 1 . . C
C11A 0.3118(4) 0.9254(3) 0.1228(2) 0.0621(11) Uani d . 1 . . C
C12A 0.3604(5) 1.0349(4) 0.0800(3) 0.0862(14) Uani d . 1 . . C
H12A 0.3404 1.0559 0.0327 0.103 Uiso calc R 1 . . H
C13A 0.4386(5) 1.1151(4) 0.1056(3) 0.0784(13) Uani d . 1 . . C
H13A 0.4701 1.1886 0.0759 0.094 Uiso calc R 1 . . H
C14A 0.4679(4) 1.0842(4) 0.1745(3) 0.0716(12) Uani d . 1 . . C
C15A 0.4203(5) 0.9761(4) 0.2192(3) 0.0874(14) Uani d . 1 . . C
H15A 0.4396 0.9561 0.2668 0.105 Uiso calc R 1 . . H
C16A 0.3434(5) 0.8975(4) 0.1925(3) 0.0802(13) Uani d . 1 . . C
H16A 0.3123 0.8239 0.2223 0.096 Uiso calc R 1 . . H
C17A 0.5992(5) 1.2648(4) 0.1614(3) 0.0965(16) Uani d . 1 . . C
H17C 0.6498 1.3048 0.1896 0.116 Uiso d R 1 . . H
H17D 0.5280 1.3160 0.1523 0.116 Uiso d R 1 . . H
H17E 0.6566 1.2492 0.1131 0.116 Uiso d R 1 . . H
C18A 0.1828(5) 0.8735(4) 0.0265(3) 0.0812(13) Uani d . 1 . . C
H18A 0.2080 0.9502 -0.0007 0.097 Uiso calc R 1 . . H
C19A 0.1065(4) 0.8033(4) 0.0003(2) 0.0702(12) Uani d . 1 . . C
H19A 0.0821 0.7279 0.0295 0.084 Uiso calc R 1 . . H
C20A 0.0550(4) 0.8268(4) -0.0679(3) 0.0668(11) Uani d . 1 . . C
C21A -0.0264(5) 0.7426(4) -0.0828(3) 0.0828(14) Uani d . 1 . . C
H21A -0.0496 0.6715 -0.0487 0.099 Uiso calc R 1 . . H
C22A -0.0766(5) 0.7603(5) -0.1489(3) 0.0979(15) Uani d . 1 . . C
H22A -0.1336 0.7025 -0.1584 0.118 Uiso calc R 1 . . H
C23A -0.0395(5) 0.8647(5) -0.1987(3) 0.0918(15) Uani d . 1 . . C
H23A -0.0698 0.8771 -0.2434 0.110 Uiso calc R 1 . . H
C24A 0.0394(6) 0.9490(5) -0.1841(3) 0.1105(19) Uani d . 1 . . C
H24A 0.0630 1.0197 -0.2185 0.133 Uiso calc R 1 . . H
C25A 0.0862(6) 0.9326(4) -0.1187(3) 0.0948(16) Uani d . 1 . . C
H25A 0.1393 0.9932 -0.1086 0.114 Uiso calc R 1 . . H
O2B 0.2828(3) 0.7556(2) 0.38952(16) 0.0749(8) Uani d . 1 . . O
O3B 0.6991(3) 0.3462(3) 0.31561(17) 0.0835(9) Uani d . 1 . . O
C10B 0.2777(4) 0.6524(4) 0.4267(2) 0.0634(11) Uani d . 1 . . C
C11B 0.3851(4) 0.5662(3) 0.4002(2) 0.0570(10) Uani d . 1 . . C
C12B 0.3952(4) 0.4527(3) 0.4393(2) 0.0698(12) Uani d . 1 . . C
H12B 0.3302 0.4268 0.4842 0.084 Uiso calc R 1 . . H
C13B 0.4980(4) 0.3767(4) 0.4140(2) 0.0705(12) Uani d . 1 . . C
H13B 0.5034 0.3014 0.4420 0.085 Uiso calc R 1 . . H
C14B 0.5926(4) 0.4130(4) 0.3471(2) 0.0625(11) Uani d . 1 . . C
C15B 0.5831(4) 0.5245(4) 0.3061(2) 0.0742(12) Uani d . 1 . . C
H15B 0.6469 0.5488 0.2603 0.089 Uiso calc R 1 . . H
C16B 0.4804(4) 0.6002(3) 0.3321(2) 0.0680(12) Uani d . 1 . . C
H16B 0.4749 0.6751 0.3037 0.082 Uiso calc R 1 . . H
C17B 0.7086(5) 0.2247(4) 0.3500(3) 0.0959(16) Uani d . 1 . . C
H17F 0.7879 0.1882 0.3224 0.115 Uiso d R 1 . . H
H17G 0.6315 0.1776 0.3493 0.115 Uiso d R 1 . . H
H17H 0.7126 0.2269 0.4023 0.115 Uiso d R 1 . . H
C18B 0.1710(4) 0.6182(4) 0.4961(2) 0.0729(12) Uani d . 1 . . C
H18B 0.1729 0.5418 0.5237 0.087 Uiso calc R 1 . . H
C19B 0.0720(4) 0.6903(4) 0.5217(2) 0.0646(11) Uani d . 1 . . C
H19B 0.0733 0.7657 0.4924 0.078 Uiso calc R 1 . . H
C20B -0.0395(4) 0.6671(4) 0.5902(2) 0.0666(11) Uani d . 1 . . C
C21B -0.1371(4) 0.7533(4) 0.6056(3) 0.0755(13) Uani d . 1 . . C
H21B -0.1316 0.8249 0.5720 0.091 Uiso calc R 1 . . H
C22B -0.2422(5) 0.7338(5) 0.6702(3) 0.0932(16) Uani d . 1 . . C
H22B -0.3070 0.7926 0.6800 0.112 Uiso calc R 1 . . H
C23B -0.2525(5) 0.6296(6) 0.7198(3) 0.0974(16) Uani d . 1 . . C
H23B -0.3240 0.6174 0.7633 0.117 Uiso calc R 1 . . H
C24B -0.1576(5) 0.5429(5) 0.7056(3) 0.1015(17) Uani d . 1 . . C
H24B -0.1648 0.4711 0.7392 0.122 Uiso calc R 1 . . H
C25B -0.0508(5) 0.5619(4) 0.6411(3) 0.0901(15) Uani d . 1 . . C
H25B 0.0141 0.5031 0.6320 0.108 Uiso calc R 1 . . H

loop_
_atom_site_aniso_label
_atom_site_aniso_U_11
_atom_site_aniso_U_22
_atom_site_aniso_U_33
_atom_site_aniso_U_12
_atom_site_aniso_U_13
_atom_site_aniso_U_23
O1A 0.0514(19) 0.084(2) 0.095(2) -0.0050(15) -0.0092(15) -0.0225(18)
C1A 0.058(3) 0.060(2) 0.072(3) -0.009(2) -0.014(2) -0.012(2)
C2A 0.049(3) 0.060(2) 0.068(3) -0.006(2) -0.006(2) -0.005(2)
C3A 0.053(3) 0.059(2) 0.064(3) -0.0117(19) -0.013(2) -0.007(2)
C4A 0.061(3) 0.069(3) 0.057(3) -0.016(2) -0.008(2) -0.001(2)
C5A 0.061(3) 0.086(3) 0.071(3) -0.018(2) -0.011(2) -0.005(2)
C6A 0.061(3) 0.128(4) 0.073(3) -0.028(3) -0.015(3) -0.006(3)
C7A 0.084(4) 0.149(5) 0.066(3) -0.054(4) -0.012(3) -0.016(3)
C8A 0.104(4) 0.098(4) 0.073(3) -0.043(3) -0.007(3) -0.012(3)
C9A 0.083(3) 0.077(3) 0.073(3) -0.022(2) -0.015(3) -0.009(2)
O1B 0.072(2) 0.0742(18) 0.098(2) 0.0152(15) -0.0419(17) -0.0276(16)
C1B 0.063(3) 0.062(2) 0.061(3) 0.009(2) -0.020(2) -0.0090(19)
C2B 0.056(3) 0.058(2) 0.066(3) 0.0055(19) -0.028(2) -0.006(2)
C3B 0.064(3) 0.054(2) 0.061(3) 0.005(2) -0.022(2) -0.0014(19)
C4B 0.062(3) 0.065(3) 0.056(3) 0.008(2) -0.018(2) 0.003(2)
C5B 0.066(3) 0.074(3) 0.072(3) 0.011(2) -0.020(2) -0.004(2)
C6B 0.064(3) 0.098(4) 0.072(3) 0.010(3) -0.019(2) 0.007(3)
C7B 0.077(4) 0.106(4) 0.076(3) 0.029(3) -0.021(3) -0.009(3)
C8B 0.086(4) 0.080(3) 0.074(3) 0.022(3) -0.021(3) -0.013(2)
C9B 0.062(3) 0.069(3) 0.066(3) 0.009(2) -0.016(2) -0.011(2)
O2A 0.089(2) 0.0706(18) 0.075(2) -0.0088(16) -0.0203(17) -0.0022(16)
O3A 0.107(3) 0.093(2) 0.087(2) -0.029(2) -0.029(2) -0.0121(19)
C10A 0.067(3) 0.069(3) 0.064(3) 0.005(2) -0.008(2) -0.006(2)
C11A 0.066(3) 0.055(2) 0.062(3) -0.004(2) -0.011(2) -0.005(2)
C12A 0.095(4) 0.097(3) 0.067(3) -0.019(3) -0.026(3) 0.004(3)
C13A 0.083(3) 0.084(3) 0.067(3) -0.023(3) -0.023(3) 0.009(2)
C14A 0.069(3) 0.080(3) 0.068(3) -0.003(2) -0.018(2) -0.017(3)
C15A 0.117(4) 0.077(3) 0.075(3) -0.007(3) -0.039(3) -0.004(3)
C16A 0.098(4) 0.074(3) 0.067(3) -0.008(3) -0.022(3) -0.002(2)
C17A 0.090(4) 0.101(4) 0.095(4) -0.020(3) -0.008(3) -0.030(3)
C18A 0.093(4) 0.077(3) 0.074(3) -0.009(3) -0.026(3) -0.001(2)
C19A 0.065(3) 0.077(3) 0.063(3) 0.000(2) -0.011(2) -0.001(2)
C20A 0.061(3) 0.064(3) 0.074(3) -0.001(2) -0.013(2) -0.008(2)
C21A 0.081(3) 0.087(3) 0.076(3) -0.016(3) -0.019(3) 0.007(3)
C22A 0.087(4) 0.107(4) 0.102(4) -0.019(3) -0.031(3) -0.007(3)
C23A 0.096(4) 0.103(4) 0.081(4) 0.000(3) -0.035(3) -0.003(3)
C24A 0.155(6) 0.089(4) 0.098(4) -0.025(4) -0.064(4) 0.014(3)
C25A 0.134(5) 0.075(3) 0.084(4) -0.021(3) -0.050(3) 0.007(3)
O2B 0.079(2) 0.0635(17) 0.075(2) 0.0086(15) -0.0093(16) -0.0009(15)
O3B 0.075(2) 0.078(2) 0.091(2) 0.0177(17) -0.0076(17) -0.0130(17)
C10B 0.067(3) 0.063(3) 0.062(3) 0.003(2) -0.021(2) -0.005(2)
C11B 0.060(3) 0.053(2) 0.056(2) -0.0015(19) -0.011(2) -0.0063(18)
C12B 0.067(3) 0.070(3) 0.063(3) 0.008(2) -0.004(2) 0.003(2)
C13B 0.074(3) 0.064(3) 0.064(3) 0.009(2) -0.008(2) 0.009(2)
C14B 0.063(3) 0.061(2) 0.064(3) 0.006(2) -0.014(2) -0.015(2)
C15B 0.075(3) 0.064(3) 0.070(3) -0.005(2) 0.004(2) -0.001(2)
C16B 0.073(3) 0.051(2) 0.073(3) -0.001(2) -0.005(2) -0.004(2)
C17B 0.109(4) 0.078(3) 0.102(4) 0.035(3) -0.027(3) -0.016(3)
C18B 0.076(3) 0.071(3) 0.066(3) 0.009(2) -0.010(2) -0.002(2)
C19B 0.062(3) 0.070(3) 0.063(3) 0.006(2) -0.017(2) -0.009(2)
C20B 0.060(3) 0.073(3) 0.068(3) 0.010(2) -0.017(2) -0.015(2)
C21B 0.066(3) 0.085(3) 0.083(3) 0.019(2) -0.027(3) -0.025(2)
C22B 0.062(3) 0.123(4) 0.097(4) 0.024(3) -0.012(3) -0.041(4)
C23B 0.076(4) 0.130(5) 0.081(4) -0.001(3) -0.005(3) -0.025(3)
C24B 0.096(4) 0.109(4) 0.086(4) 0.008(3) 0.001(3) -0.007(3)
C25B 0.082(4) 0.089(3) 0.086(4) 0.020(3) 0.000(3) -0.004(3)

loop_
_atom_type_symbol
_atom_type_description
_atom_type_scat_dispersion_real
_atom_type_scat_dispersion_imag
_atom_type_scat_source
C C 0.0033 0.0016 'International Tables Vol C Tables 4.2.6.8 and 6.1.1.4'
H H 0.0000 0.0000 'International Tables Vol C Tables 4.2.6.8 and 6.1.1.4'
O O 0.0106 0.0060 'International Tables Vol C Tables 4.2.6.8 and 6.1.1.4'

loop_
_geom_angle_atom_site_label_1
_geom_angle_atom_site_label_2
_geom_angle_atom_site_label_3
_geom_angle_site_symmetry_1
_geom_angle_site_symmetry_3
_geom_angle
C2A O1A H1OA . . 109.5
C2A C1A C3A . 2_665 122.6(4)
C2A C1A H1A . . 118.7
C3A C1A H1A 2_665 . 118.7
C1A C2A O1A . . 120.8(4)
C1A C2A C3A . . 120.3(4)
O1A C2A C3A . . 118.8(4)
C1A C3A C2A 2_665 . 117.1(4)
C1A C3A C4A 2_665 . 119.1(4)
C2A C3A C4A . . 123.8(4)
C9A C4A C5A . . 117.2(4)
C9A C4A C3A . . 120.4(4)
C5A C4A C3A . . 122.4(4)
C6A C5A C4A . . 121.6(5)
C6A C5A H5A . . 119.2
C4A C5A H5A . . 119.2
C7A C6A C5A . . 119.9(5)
C7A C6A H6A . . 120.1
C5A C6A H6A . . 120.1
C6A C7A C8A . . 120.0(5)
C6A C7A H7A . . 120.0
C8A C7A H7A . . 120.0
C9A C8A C7A . . 120.0(5)
C9A C8A H8A . . 120.0
C7A C8A H8A . . 120.0
C8A C9A C4A . . 121.3(5)
C8A C9A H9A . . 119.3
C4A C9A H9A . . 119.3
C2B O1B H1OB . . 109.5
C2B C1B C3B . 2_656 122.6(4)
C2B C1B H1B . . 118.7
C3B C1B H1B 2_656 . 118.7
O1B C2B C1B . . 120.4(4)
O1B C2B C3B . . 119.1(3)
C1B C2B C3B . . 120.5(4)
C1B C3B C2B 2_656 . 116.9(3)
C1B C3B C4B 2_656 . 119.6(4)
C2B C3B C4B . . 123.5(4)
C9B C4B C5B . . 117.8(4)
C9B C4B C3B . . 119.6(4)
C5B C4B C3B . . 122.6(4)
C6B C5B C4B . . 120.7(4)
C6B C5B H5B . . 119.7
C4B C5B H5B . . 119.7
C7B C6B C5B . . 120.1(5)
C7B C6B H6B . . 119.9
C5B C6B H6B . . 119.9
C8B C7B C6B . . 118.9(4)
C8B C7B H7B . . 120.5
C6B C7B H7B . . 120.5
C9B C8B C7B . . 121.2(5)
C9B C8B H8B . . 119.4
C7B C8B H8B . . 119.4
C8B C9B C4B . . 121.2(4)
C8B C9B H9B . . 119.4
C4B C9B H9B . . 119.4
C14A O3A C17A . . 117.6(4)
O2A C10A C18A . . 119.8(4)
O2A C10A C11A . . 119.3(4)
C18A C10A C11A . . 120.8(4)
C16A C11A C12A . . 117.4(4)
C16A C11A C10A . . 120.5(4)
C12A C11A C10A . . 122.1(4)
C11A C12A C13A . . 122.0(4)
C11A C12A H12A . . 119.0
C13A C12A H12A . . 119.0
C14A C13A C12A . . 118.9(4)
C14A C13A H13A . . 120.5
C12A C13A H13A . . 120.5
C13A C14A O3A . . 124.4(4)
C13A C14A C15A . . 120.9(4)
O3A C14A C15A . . 114.7(4)
C14A C15A C16A . . 119.1(4)
C14A C15A H15A . . 120.4
C16A C15A H15A . . 120.4
C11A C16A C15A . . 121.7(4)
C11A C16A H16A . . 119.2
C15A C16A H16A . . 119.2
O3A C17A H17C . . 109.0
O3A C17A H17D . . 108.9
H17C C17A H17D . . 109.5
O3A C17A H17E . . 110.5
H17C C17A H17E . . 109.4
H17D C17A H17E . . 109.4
C19A C18A C10A . . 124.1(4)
C19A C18A H18A . . 117.9
C10A C18A H18A . . 117.9
C18A C19A C20A . . 129.1(4)
C18A C19A H19A . . 115.5
C20A C19A H19A . . 115.5
C21A C20A C25A . . 118.3(5)
C21A C20A C19A . . 119.2(4)
C25A C20A C19A . . 122.5(4)
C20A C21A C22A . . 121.3(4)
C20A C21A H21A . . 119.4
C22A C21A H21A . . 119.4
C23A C22A C21A . . 118.3(5)
C23A C22A H22A . . 120.8
C21A C22A H22A . . 120.8
C24A C23A C22A . . 120.9(5)
C24A C23A H23A . . 119.5
C22A C23A H23A . . 119.5
C23A C24A C25A . . 120.7(5)
C23A C24A H24A . . 119.7
C25A C24A H24A . . 119.7
C24A C25A C20A . . 120.5(5)
C24A C25A H25A . . 119.8
C20A C25A H25A . . 119.8
C14B O3B C17B . . 118.7(3)
O2B C10B C18B . . 120.9(4)
O2B C10B C11B . . 118.5(4)
C18B C10B C11B . . 120.6(3)
C12B C11B C16B . . 117.6(3)
C12B C11B C10B . . 123.8(4)
C16B C11B C10B . . 118.6(3)
C13B C12B C11B . . 122.1(4)
C13B C12B H12B . . 118.9
C11B C12B H12B . . 118.9
C14B C13B C12B . . 119.3(4)
C14B C13B H13B . . 120.3
C12B C13B H13B . . 120.3
O3B C14B C13B . . 125.1(4)
O3B C14B C15B . . 115.2(4)
C13B C14B C15B . . 119.7(4)
C16B C15B C14B . . 120.5(4)
C16B C15B H15B . . 119.7
C14B C15B H15B . . 119.7
C15B C16B C11B . . 120.7(4)
C15B C16B H16B . . 119.7
C11B C16B H16B . . 119.7
O3B C17B H17F . . 110.2
O3B C17B H17G . . 109.6
H17F C17B H17G . . 109.6
O3B C17B H17H . . 108.7
H17F C17B H17H . . 109.4
H17G C17B H17H . . 109.4
C19B C18B C10B . . 123.2(4)
C19B C18B H18B . . 118.4
C10B C18B H18B . . 118.4
C18B C19B C20B . . 128.3(4)
C18B C19B H19B . . 115.8
C20B C19B H19B . . 115.8
C25B C20B C21B . . 118.3(4)
C25B C20B C19B . . 122.2(4)
C21B C20B C19B . . 119.5(4)
C22B C21B C20B . . 120.4(5)
C22B C21B H21B . . 119.8
C20B C21B H21B . . 119.8
C23B C22B C21B . . 120.8(5)
C23B C22B H22B . . 119.6
C21B C22B H22B . . 119.6
C22B C23B C24B . . 119.8(5)
C22B C23B H23B . . 120.1
C24B C23B H23B . . 120.1
C23B C24B C25B . . 119.9(5)
C23B C24B H24B . . 120.0
C25B C24B H24B . . 120.0
C20B C25B C24B . . 120.8(4)
C20B C25B H25B . . 119.6
C24B C25B H25B . . 119.6

loop_
_geom_bond_atom_site_label_1
_geom_bond_atom_site_label_2
_geom_bond_site_symmetry_2
_geom_bond_distance
_geom_bond_publ_flag
O1A C2A . 1.380(4) ?
O1A H1OA . 0.8200 ?
C1A C2A . 1.380(5) ?
C1A C3A 2_665 1.386(5) ?
C1A H1A . 0.9300 ?
C2A C3A . 1.398(5) ?
C3A C1A 2_665 1.386(5) ?
C3A C4A . 1.473(6) ?
C4A C9A . 1.393(5) ?
C4A C5A . 1.402(5) ?
C5A C6A . 1.379(6) ?
C5A H5A . 0.9300 ?
C6A C7A . 1.368(7) ?
C6A H6A . 0.9300 ?
C7A C8A . 1.387(7) ?
C7A H7A . 0.9300 ?
C8A C9A . 1.377(6) ?
C8A H8A . 0.9300 ?
C9A H9A . 0.9300 ?
O1B C2B . 1.380(4) ?
O1B H1OB . 0.8200 ?
C1B C2B . 1.381(5) ?
C1B C3B 2_656 1.391(5) ?
C1B H1B . 0.9300 ?
C2B C3B . 1.398(5) ?
C3B C1B 2_656 1.391(5) ?
C3B C4B . 1.491(5) ?
C4B C9B . 1.388(5) ?
C4B C5B . 1.392(5) ?
C5B C6B . 1.387(5) ?
C5B H5B . 0.9300 ?
C6B C7B . 1.384(6) ?
C6B H6B . 0.9300 ?
C7B C8B . 1.372(6) ?
C7B H7B . 0.9300 ?
C8B C9B . 1.363(5) ?
C8B H8B . 0.9300 ?
C9B H9B . 0.9300 ?
O2A C10A . 1.248(5) ?
O3A C14A . 1.364(5) ?
O3A C17A . 1.409(5) ?
C10A C18A . 1.454(6) ?
C10A C11A . 1.483(6) ?
C11A C16A . 1.376(6) ?
C11A C12A . 1.379(5) ?
C12A C13A . 1.393(6) ?
C12A H12A . 0.9300 ?
C13A C14A . 1.356(6) ?
C13A H13A . 0.9300 ?
C14A C15A . 1.378(6) ?
C15A C16A . 1.385(6) ?
C15A H15A . 0.9300 ?
C16A H16A . 0.9300 ?
C17A H17C . 0.9569 ?
C17A H17D . 0.9605 ?
C17A H17E . 0.9588 ?
C18A C19A . 1.313(6) ?
C18A H18A . 0.9300 ?
C19A C20A . 1.453(6) ?
C19A H19A . 0.9300 ?
C20A C21A . 1.351(6) ?
C20A C25A . 1.382(6) ?
C21A C22A . 1.408(7) ?
C21A H21A . 0.9300 ?
C22A C23A . 1.367(6) ?
C22A H22A . 0.9300 ?
C23A C24A . 1.331(7) ?
C23A H23A . 0.9300 ?
C24A C25A . 1.376(6) ?
C24A H24A . 0.9300 ?
C25A H25A . 0.9300 ?
O2B C10B . 1.247(4) ?
O3B C14B . 1.362(4) ?
O3B C17B . 1.423(5) ?
C10B C18B . 1.458(6) ?
C10B C11B . 1.483(5) ?
C11B C12B . 1.380(5) ?
C11B C16B . 1.381(5) ?
C12B C13B . 1.371(5) ?
C12B H12B . 0.9300 ?
C13B C14B . 1.367(5) ?
C13B H13B . 0.9300 ?
C14B C15B . 1.376(5) ?
C15B C16B . 1.371(5) ?
C15B H15B . 0.9300 ?
C16B H16B . 0.9300 ?
C17B H17F . 0.9593 ?
C17B H17G . 0.9575 ?
C17B H17H . 0.9584 ?
C18B C19B . 1.318(5) ?
C18B H18B . 0.9300 ?
C19B C20B . 1.461(6) ?
C19B H19B . 0.9300 ?
C20B C25B . 1.378(6) ?
C20B C21B . 1.383(5) ?
C21B C22B . 1.376(6) ?
C21B H21B . 0.9300 ?
C22B C23B . 1.358(7) ?
C22B H22B . 0.9300 ?
C23B C24B . 1.367(6) ?
C23B H23B . 0.9300 ?
C24B C25B . 1.384(6) ?
C24B H24B . 0.9300 ?
C25B H25B . 0.9300 ?

loop_
_geom_torsion_atom_site_label_1
_geom_torsion_atom_site_label_2
_geom_torsion_atom_site_label_3
_geom_torsion_atom_site_label_4
_geom_torsion_site_symmetry_1
_geom_torsion_site_symmetry_4
_geom_torsion
C3A C1A C2A O1A 2_665 . -178.0(3)
C3A C1A C2A C3A 2_665 . -1.4(6)
C1A C2A C3A C1A . 2_665 1.3(6)
O1A C2A C3A C1A . 2_665 178.0(3)
C1A C2A C3A C4A . . 179.5(4)
O1A C2A C3A C4A . . -3.8(6)
C1A C3A C4A C9A 2_665 . -40.4(5)
C2A C3A C4A C9A . . 141.5(4)
C1A C3A C4A C5A 2_665 . 136.9(4)
C2A C3A C4A C5A . . -41.2(6)
C9A C4A C5A C6A . . -0.4(6)
C3A C4A C5A C6A . . -177.8(4)
C4A C5A C6A C7A . . 0.1(7)
C5A C6A C7A C8A . . 1.0(7)
C6A C7A C8A C9A . . -1.8(7)
C7A C8A C9A C4A . . 1.6(7)
C5A C4A C9A C8A . . -0.4(6)
C3A C4A C9A C8A . . 177.0(4)
C3B C1B C2B O1B 2_656 . 178.0(3)
C3B C1B C2B C3B 2_656 . 0.7(6)
O1B C2B C3B C1B . 2_656 -178.0(3)
C1B C2B C3B C1B . 2_656 -0.7(6)
O1B C2B C3B C4B . . 3.5(5)
C1B C2B C3B C4B . . -179.2(3)
C1B C3B C4B C9B 2_656 . 35.6(5)
C2B C3B C4B C9B . . -146.0(4)
C1B C3B C4B C5B 2_656 . -143.1(4)
C2B C3B C4B C5B . . 35.3(6)
C9B C4B C5B C6B . . -1.5(6)
C3B C4B C5B C6B . . 177.3(3)
C4B C5B C6B C7B . . 1.9(6)
C5B C6B C7B C8B . . -1.3(7)
C6B C7B C8B C9B . . 0.3(7)
C7B C8B C9B C4B . . 0.0(6)
C5B C4B C9B C8B . . 0.5(6)
C3B C4B C9B C8B . . -178.3(4)
O2A C10A C11A C16A . . -6.7(6)
C18A C10A C11A C16A . . 172.6(4)
O2A C10A C11A C12A . . 172.4(4)
C18A C10A C11A C12A . . -8.3(6)
C16A C11A C12A C13A . . 0.0(7)
C10A C11A C12A C13A . . -179.1(4)
C11A C12A C13A C14A . . 0.1(7)
C12A C13A C14A O3A . . 179.8(4)
C12A C13A C14A C15A . . -0.7(7)
C17A O3A C14A C13A . . -2.5(6)
C17A O3A C14A C15A . . 177.9(4)
C13A C14A C15A C16A . . 1.1(7)
O3A C14A C15A C16A . . -179.3(4)
C12A C11A C16A C15A . . 0.4(7)
C10A C11A C16A C15A . . 179.5(4)
C14A C15A C16A C11A . . -0.9(7)
O2A C10A C18A C19A . . 1.6(7)
C11A C10A C18A C19A . . -177.7(4)
C10A C18A C19A C20A . . -179.0(4)
C18A C19A C20A C21A . . -177.7(5)
C18A C19A C20A C25A . . 2.4(7)
C25A C20A C21A C22A . . 1.1(7)
C19A C20A C21A C22A . . -178.7(4)
C20A C21A C22A C23A . . 0.9(7)
C21A C22A C23A C24A . . -1.7(8)
C22A C23A C24A C25A . . 0.4(9)
C23A C24A C25A C20A . . 1.7(9)
C21A C20A C25A C24A . . -2.4(7)
C19A C20A C25A C24A . . 177.5(5)
O2B C10B C11B C12B . . 175.6(4)
C18B C10B C11B C12B . . -2.5(6)
O2B C10B C11B C16B . . -5.1(6)
C18B C10B C11B C16B . . 176.9(4)
C16B C11B C12B C13B . . 2.4(6)
C10B C11B C12B C13B . . -178.3(4)
C11B C12B C13B C14B . . -1.3(7)
C17B O3B C14B C13B . . 6.0(6)
C17B O3B C14B C15B . . -173.5(4)
C12B C13B C14B O3B . . -179.8(4)
C12B C13B C14B C15B . . -0.2(7)
O3B C14B C15B C16B . . -179.8(4)
C13B C14B C15B C16B . . 0.7(7)
C14B C15B C16B C11B . . 0.4(7)
C12B C11B C16B C15B . . -1.9(6)
C10B C11B C16B C15B . . 178.8(4)
O2B C10B C18B C19B . . 3.0(7)
C11B C10B C18B C19B . . -179.0(4)
C10B C18B C19B C20B . . -179.6(4)
C18B C19B C20B C25B . . 3.3(7)
C18B C19B C20B C21B . . -177.3(4)
C25B C20B C21B C22B . . 0.1(7)
C19B C20B C21B C22B . . -179.3(4)
C20B C21B C22B C23B . . -0.3(8)
C21B C22B C23B C24B . . 0.0(8)
C22B C23B C24B C25B . . 0.6(8)
C21B C20B C25B C24B . . 0.5(7)
C19B C20B C25B C24B . . 179.8(5)
C23B C24B C25B C20B . . -0.8(8)
